data_7100638
loop_
_publ_author_name
'Christian Serre'
'Gerard Ferey'
'Caroline Mellot-Draznieks'
'Franck Millange'
'Suzy Surble'

_publ_section_title
;
An new isoreticular class of Metal-Organic-Frameworks
with the MIL-88 topology
;
_journal_name_full 'Chemical Communications'
_journal_paper_doi 10.1039/b512169h
_journal_year 2006
_chemical_formula_sum 'C84 Cr6 N56 O50'
_chemical_formula_weight 2905.245
_space_group_crystal_system hexagonal
_space_group_IT_number 190
_space_group_name_Hall 'P -6c -2c'
_space_group_name_H-M_alt 'P -6 2 c'
_cell_angle_alpha 90.000
_cell_angle_beta 90.000
_cell_angle_gamma 120.000
_cell_length_a 12.1647(10)
_cell_length_b 12.1647(10)
_cell_length_c 27.1971(10)
_cell_volume 3485.4(4)
_cod_depositor_comments
;
 Updating space group information.

 Antanas Vaitkus,
 2018-06-08
;
_cod_original_formula_sum 'Cr6 O50 C84 N56'
_cod_database_code 7100638

loop_
_space_group_symop_id
_space_group_symop_operation_xyz
1 x,y,z
2 -x+y,-x,-z+1/2
3 -y,x-y,z
4 x,y,-z+1/2
5 -x+y,-x,z
6 -y,x-y,-z+1/2
7 y,x,z+1/2
8 x-y,-y,-z
9 -x,-x+y,z+1/2
10 y,x,-z
11 x-y,-y,z+1/2
12 -x,-x+y,-z

loop_
_atom_site_label
_atom_site_type_symbol
_atom_site_fract_x
_atom_site_fract_y
_atom_site_fract_z
_atom_site_occupancy
_atom_site_symmetry_multiplicity
_atom_site_Wyckoff_symbol
_atom_site_attached_hydrogens
_atom_site_calc_flag
_atom_site_thermal_displace_type
_atom_site_U_iso_or_equiv
Cr Cr 0.8131 0.3004 0.2500 1.000 6 h ? d Uiso 0.00000
O1 O 0.6667 0.3333 0.2500 1.000 2 d ? d Uiso 0.00000
O2 O 0.5505 0.1182 0.1982 1.000 12 i ? d Uiso 0.00000
O3 O 0.7406 0.1529 0.1989 1.000 12 i ? d Uiso 0.00000
O4 O 0.6917 -0.3371 0.2500 1.000 6 h ? d Uiso 0.00000
C1 C 0.6417 0.1254 0.1788 1.000 12 i ? d Uiso 0.00000
C2 C 0.3715 0.4621 -0.1265 1.000 12 i ? d Uiso 0.00000
C3 C 0.3701 0.5466 -0.0882 1.000 12 i ? d Uiso 0.00000
C4 C 0.3598 0.5054 -0.0374 1.000 12 i ? d Uiso 0.00000
C5 C 0.3958 0.4160 -0.0259 1.000 12 i ? d Uiso 0.00000
C6 C 0.3782 0.3284 -0.0588 1.000 12 i ? d Uiso 0.00000
C7 C 0.3371 0.3390 -0.1073 1.000 12 i ? d Uiso 0.00000
Ow1 O 1.0000 1.0000 0.2500 1.000 2 b ? d Uiso 0.00000
Ow2 O 0.6667 0.3333 -0.0381 1.000 4 f ? d Uiso 0.00000
Ow3 O 0.6065 0.4951 -0.0826 1.000 12 i ? d Uiso 0.00000
X1 N 0.6667 0.3333 -0.2209 1.000 4 f ? d Uiso 0.00000
X2 N 0.8505 0.7429 -0.1610 1.000 12 i ? d Uiso 0.00000
X3 N 1.0327 0.9125 -0.0225 0.500 12 i ? d Uiso 0.00000
X4 N 0.7216 0.6808 -0.1346 1.000 12 i ? d Uiso 0.00000
X5 N 0.0000 0.0000 0.4469 1.000 4 e ? d Uiso 0.00000
X6 N 1.1011 0.0000 0.0000 1.000 6 g ? d Uiso 0.00000
X7 N 0.8713 0.1260 -0.2157 1.000 12 i ? d Uiso 0.00000
